data_7711371
loop_
_publ_author_name
'Stamou, Christina'
'Lada, Zoi G.'
'Chasapis, Christos T.'
'Papaioannou, Dionissios'
'Dechambenoit, Pierre'
'Perlepes, Spyros P.'

_publ_section_title
;
 Indium(iii)/2-benzoylpyridine chemistry: interesting indium(iii)
 bromide-assisted transformations of the ligand
;
_journal_name_full 'Dalton Transactions'
_journal_paper_doi 10.1039/D2DT02851D
_journal_year 2022
_chemical_formula_moiety 'C28 H32 Br4 In2 N2 O4'
_chemical_formula_sum 'C28 H32 Br4 In2 N2 O4'
_chemical_formula_weight 1009.83
_space_group_crystal_system monoclinic
_space_group_IT_number 14
_space_group_name_Hall '-P 2ybc'
_space_group_name_H-M_alt 'P 1 21/c 1'
_atom_sites_solution_hydrogens mixed
_audit_creation_method SHELXL-2014/7
_audit_update_record
;
2022-08-29 deposited with the CCDC.	2022-09-28 downloaded from the CCDC.
;
_cell_angle_alpha 90
_cell_angle_beta 90.439(4)
_cell_angle_gamma 90
_cell_formula_units_Z 4
_cell_length_a 12.4217(9)
_cell_length_b 10.4041(7)
_cell_length_c 25.5262(19)
_cell_measurement_reflns_used 9028
_cell_measurement_temperature 120(2)
_cell_measurement_theta_max 27.33
_cell_measurement_theta_min 2.55
_cell_volume 3298.8(4)
_computing_cell_refinement 'Bruker SAINT'
_computing_data_collection 'Bruker APEX2'
_computing_data_reduction 'Bruker SAINT'
_computing_structure_refinement 'SHELXL-2014/7 (Sheldrick, 2014)'
_computing_structure_solution 'Intrinsic Phasing (Bruker)'
_diffrn_ambient_temperature 120(2)
_diffrn_measured_fraction_theta_full 1.000
_diffrn_measured_fraction_theta_max 0.998
_diffrn_measurement_device_type 'Bruker APEX-II Quasar'
_diffrn_measurement_method 'phi and omega scans'
_diffrn_radiation_type MoK\a
_diffrn_radiation_wavelength 0.71073
_diffrn_reflns_av_R_equivalents 0.0456
_diffrn_reflns_av_unetI/netI 0.0216
_diffrn_reflns_Laue_measured_fraction_full 1.000
_diffrn_reflns_Laue_measured_fraction_max 0.998
_diffrn_reflns_limit_h_max 16
_diffrn_reflns_limit_h_min -16
_diffrn_reflns_limit_k_max 13
_diffrn_reflns_limit_k_min -13
_diffrn_reflns_limit_l_max 33
_diffrn_reflns_limit_l_min -33
_diffrn_reflns_number 153532
_diffrn_reflns_point_group_measured_fraction_full 1.000
_diffrn_reflns_point_group_measured_fraction_max 0.998
_diffrn_reflns_theta_full 25.242
_diffrn_reflns_theta_max 27.556
_diffrn_reflns_theta_min 1.596
_diffrn_source 'Incoatec microfocus sealed tube'
_exptl_absorpt_coefficient_mu 6.278
_exptl_absorpt_correction_T_max 0.7456
_exptl_absorpt_correction_T_min 0.5044
_exptl_absorpt_correction_type multi-scan
_exptl_absorpt_process_details SADABS
_exptl_crystal_colour colourless
_exptl_crystal_density_diffrn 2.033
_exptl_crystal_density_meas ?
_exptl_crystal_description plate
_exptl_crystal_F_000 1936
_exptl_crystal_size_max 0.320
_exptl_crystal_size_mid 0.080
_exptl_crystal_size_min 0.030
_refine_diff_density_max 2.439
_refine_diff_density_min -1.430
_refine_diff_density_rms 0.154
_refine_ls_extinction_method none
_refine_ls_goodness_of_fit_ref 1.127
_refine_ls_hydrogen_treatment mixed
_refine_ls_matrix_type full
_refine_ls_number_parameters 369
_refine_ls_number_reflns 7611
_refine_ls_number_restraints 2
_refine_ls_restrained_S_all 1.127
_refine_ls_R_factor_all 0.0533
_refine_ls_R_factor_gt 0.0393
_refine_ls_shift/su_max 0.001
_refine_ls_shift/su_mean 0.000
_refine_ls_structure_factor_coef Fsqd
_refine_ls_weighting_details 'w=1/[\s^2^(Fo^2^)+(0.0271P)^2^+24.9235P] where P=(Fo^2^+2Fc^2^)/3'
_refine_ls_weighting_scheme calc
_refine_ls_wR_factor_gt 0.0841
_refine_ls_wR_factor_ref 0.0916
_reflns_Friedel_coverage 0.000
_reflns_number_gt 6358
_reflns_number_total 7611
_reflns_threshold_expression 'I > 2\s(I)'
_cod_data_source_file d2dt02851d2.cif
_cod_data_source_block shelx_CCDC2
_cod_depositor_comments
;
The following automatic conversions were performed:

data item '_exptl_crystal_density_meas' value 'not measured' was
changed to '?' -- the value is perceived as not measured.

Automatic conversion script
Id: cif_fix_values 7556 2019-12-06 15:28:31Z antanas 
;
_cod_original_sg_symbol_H-M 'P 21/c'
_cod_database_code 7711371
_shelx_shelxl_version_number 2014/7
_shelx_space_group_comment
;
The symmetry employed for this shelxl refinement is uniquely defined
by the following loop, which should always be used as a source of
symmetry information in preference to the above space-group names.
They are only intended as comments.
;
_shelx_estimated_absorpt_t_min 0.239
_shelx_estimated_absorpt_t_max 0.834

loop_
_space_group_symop_operation_xyz
'x, y, z'
'-x, y+1/2, -z+1/2'
'-x, -y, -z'
'x, -y-1/2, z-1/2'

loop_
_atom_site_label
_atom_site_type_symbol
_atom_site_fract_x
_atom_site_fract_y
_atom_site_fract_z
_atom_site_U_iso_or_equiv
_atom_site_adp_type
_atom_site_occupancy
_atom_site_site_symmetry_order
_atom_site_calc_flag
_atom_site_refinement_flags_posn
_atom_site_refinement_flags_adp
_atom_site_refinement_flags_occupancy
_atom_site_disorder_assembly
_atom_site_disorder_group
In2 In 0.31885(3) 0.24684(3) 0.63220(2) 0.01532(8) Uani 1 1 d . . . . .
In1 In 0.19244(3) 0.54076(3) 0.61663(2) 0.01459(8) Uani 1 1 d . . . . .
Br4 Br 0.49821(4) 0.35264(5) 0.66563(2) 0.02312(12) Uani 1 1 d . . . . .
Br1 Br 0.11870(4) 0.74311(5) 0.65866(2) 0.02269(12) Uani 1 1 d . . . . .
Br2 Br 0.00942(4) 0.43703(5) 0.58828(2) 0.02343(12) Uani 1 1 d . . . . .
Br3 Br 0.41129(5) 0.05735(5) 0.58953(2) 0.02697(13) Uani 1 1 d . . . . .
O2 O 0.2224(3) 0.3898(3) 0.67144(12) 0.0144(7) Uani 1 1 d . . . . .
O1 O 0.2853(3) 0.3937(3) 0.57599(12) 0.0151(7) Uani 1 1 d . . . . .
O4 O 0.1530(3) 0.1756(4) 0.60519(15) 0.0235(8) Uani 1 1 d D . . . .
O3 O 0.3567(3) 0.6069(4) 0.64674(16) 0.0264(8) Uani 1 1 d D . . . .
N2 N 0.2683(3) 0.1584(4) 0.70793(16) 0.0173(8) Uani 1 1 d . . . . .
N1 N 0.2455(3) 0.6281(4) 0.54052(16) 0.0183(9) Uani 1 1 d . . . . .
C17 C 0.1996(4) 0.2269(4) 0.73736(18) 0.0141(9) Uani 1 1 d . . . . .
C12 C 0.3618(4) 0.2305(5) 0.4661(2) 0.0223(11) Uani 1 1 d . . . . .
H12 H 0.4335 0.2238 0.4791 0.027 Uiso 1 1 calc R U . . .
C7 C 0.2941(4) 0.3252(5) 0.48548(18) 0.0165(10) Uani 1 1 d . . . . .
C5 C 0.3096(4) 0.5567(5) 0.51028(19) 0.0171(10) Uani 1 1 d . . . . .
C18 C 0.1633(4) 0.3574(5) 0.71630(18) 0.0157(9) Uani 1 1 d . . . . .
H18 H 0.0856 0.3509 0.7061 0.019 Uiso 1 1 calc R U . . .
C19 C 0.1746(4) 0.4621(5) 0.75744(18) 0.0177(10) Uani 1 1 d . . . . .
C6 C 0.3334(4) 0.4189(5) 0.52736(18) 0.0168(10) Uani 1 1 d . . . . .
H6 H 0.4131 0.4089 0.5314 0.020 Uiso 1 1 calc R U . . .
C8 C 0.1899(4) 0.3339(5) 0.4662(2) 0.0230(11) Uani 1 1 d . . . . .
H8 H 0.1431 0.3985 0.4792 0.028 Uiso 1 1 calc R U . . .
C11 C 0.3254(5) 0.1452(5) 0.4278(2) 0.0258(12) Uani 1 1 d . . . . .
H11 H 0.3723 0.0809 0.4147 0.031 Uiso 1 1 calc R U . . .
C13 C 0.2978(4) 0.0396(5) 0.7239(2) 0.0236(11) Uani 1 1 d . . . . .
H13 H 0.3462 -0.0085 0.7030 0.028 Uiso 1 1 calc R U . . .
C14 C 0.2604(5) -0.0141(5) 0.7696(2) 0.0264(12) Uani 1 1 d . . . . .
H14 H 0.2817 -0.0982 0.7798 0.032 Uiso 1 1 calc R U . . .
C15 C 0.1912(4) 0.0569(5) 0.8000(2) 0.0244(11) Uani 1 1 d . . . . .
H15 H 0.1651 0.0227 0.8320 0.029 Uiso 1 1 calc R U . . .
C10 C 0.2216(5) 0.1540(5) 0.4090(2) 0.0273(12) Uani 1 1 d . . . . .
H10 H 0.1966 0.0955 0.3830 0.033 Uiso 1 1 calc R U . . .
C4 C 0.3544(4) 0.6070(5) 0.4647(2) 0.0205(10) Uani 1 1 d . . . . .
H4 H 0.3984 0.5548 0.4431 0.025 Uiso 1 1 calc R U . . .
C16 C 0.1599(4) 0.1784(5) 0.7837(2) 0.0210(10) Uani 1 1 d . . . . .
H16 H 0.1117 0.2278 0.8043 0.025 Uiso 1 1 calc R U . . .
C2 C 0.2682(5) 0.8072(5) 0.4830(2) 0.0297(13) Uani 1 1 d . . . . .
H2 H 0.2537 0.8946 0.4747 0.036 Uiso 1 1 calc R U . . .
C9 C 0.1530(4) 0.2497(5) 0.4281(2) 0.0259(12) Uani 1 1 d . . . . .
H9 H 0.0814 0.2567 0.4151 0.031 Uiso 1 1 calc R U . . .
C24 C 0.0841(5) 0.5237(6) 0.7768(2) 0.0276(12) Uani 1 1 d . . . . .
H24 H 0.0144 0.4966 0.7659 0.033 Uiso 1 1 calc R U . . .
C21 C 0.2855(6) 0.6011(6) 0.8095(2) 0.0362(15) Uani 1 1 d . . . . .
H21 H 0.3549 0.6270 0.8213 0.043 Uiso 1 1 calc R U . . .
C1 C 0.2237(5) 0.7507(5) 0.5268(2) 0.0281(12) Uani 1 1 d . . . . .
H1 H 0.1764 0.7997 0.5480 0.034 Uiso 1 1 calc R U . . .
C20 C 0.2758(4) 0.5010(5) 0.7740(2) 0.0241(11) Uani 1 1 d . . . . .
H20 H 0.3383 0.4594 0.7610 0.029 Uiso 1 1 calc R U . . .
C3 C 0.3343(5) 0.7333(5) 0.4514(2) 0.0260(12) Uani 1 1 d . . . . .
H3 H 0.3655 0.7694 0.4209 0.031 Uiso 1 1 calc R U . . .
C23 C 0.0950(6) 0.6245(6) 0.8120(2) 0.0400(17) Uani 1 1 d . . . . .
H23 H 0.0326 0.6663 0.8250 0.048 Uiso 1 1 calc R U . . .
C28 C 0.1315(6) 0.0748(6) 0.5683(3) 0.0377(15) Uani 1 1 d . . . . .
H28A H 0.1797 0.0013 0.5760 0.045 Uiso 1 1 calc R U . . .
H28B H 0.1480 0.1060 0.5326 0.045 Uiso 1 1 calc R U . . .
C22 C 0.1949(7) 0.6640(6) 0.8282(2) 0.0425(18) Uani 1 1 d . . . . .
H22 H 0.2023 0.7339 0.8519 0.051 Uiso 1 1 calc R U . . .
C27 C 0.0200(6) 0.0307(7) 0.5696(3) 0.0465(17) Uani 1 1 d . . . . .
H27A H 0.0019 0.0040 0.6052 0.070 Uiso 1 1 calc R U . . .
H27B H 0.0110 -0.0423 0.5457 0.070 Uiso 1 1 calc R U . . .
H27C H -0.0278 0.1008 0.5586 0.070 Uiso 1 1 calc R U . . .
C25 C 0.4945(6) 0.7455(8) 0.6828(3) 0.053(2) Uani 1 1 d . . . . .
H25A H 0.4590 0.7479 0.7169 0.079 Uiso 1 1 calc R U . . .
H25B H 0.5303 0.8278 0.6764 0.079 Uiso 1 1 calc R U . . .
H25C H 0.5480 0.6762 0.6826 0.079 Uiso 1 1 calc R U . . .
C26 C 0.4131(6) 0.7219(7) 0.6411(4) 0.055(2) Uani 1 1 d . . . . .
H26A H 0.3610 0.7939 0.6408 0.066 Uiso 1 1 calc R U . . .
H26B H 0.4497 0.7214 0.6067 0.066 Uiso 1 1 calc R U . . .
H3E H 0.403(5) 0.546(6) 0.658(3) 0.066 Uiso 1 1 d D U . . .
H4E H 0.114(6) 0.248(4) 0.601(3) 0.066 Uiso 1 1 d D U . . .

loop_
_atom_site_aniso_label
_atom_site_aniso_U_11
_atom_site_aniso_U_22
_atom_site_aniso_U_33
_atom_site_aniso_U_23
_atom_site_aniso_U_13
_atom_site_aniso_U_12
In2 0.01980(17) 0.00986(16) 0.01634(17) 0.00147(12) 0.00265(12) 0.00302(13)
In1 0.01685(16) 0.01110(16) 0.01584(16) 0.00131(12) 0.00195(12) 0.00252(13)
Br4 0.0164(2) 0.0216(3) 0.0314(3) 0.0002(2) -0.00121(19) 0.0036(2)
Br1 0.0266(3) 0.0155(2) 0.0261(3) -0.00233(19) 0.0051(2) 0.0061(2)
Br2 0.0169(2) 0.0236(3) 0.0298(3) -0.0008(2) -0.00206(19) 0.0019(2)
Br3 0.0348(3) 0.0153(2) 0.0310(3) -0.0007(2) 0.0083(2) 0.0090(2)
O2 0.0167(16) 0.0106(15) 0.0159(16) 0.0021(12) 0.0032(13) 0.0030(13)
O1 0.0203(17) 0.0139(16) 0.0113(15) 0.0025(12) 0.0025(13) 0.0059(14)
O4 0.026(2) 0.0159(18) 0.028(2) -0.0040(15) 0.0001(15) -0.0005(16)
O3 0.026(2) 0.0147(18) 0.038(2) 0.0000(16) -0.0063(17) 0.0013(16)
N2 0.019(2) 0.013(2) 0.020(2) 0.0010(16) 0.0019(16) -0.0002(17)
N1 0.023(2) 0.0106(19) 0.021(2) 0.0038(16) 0.0032(17) 0.0004(17)
C17 0.014(2) 0.010(2) 0.018(2) 0.0005(17) -0.0005(17) -0.0006(18)
C12 0.018(2) 0.023(3) 0.026(3) 0.000(2) 0.004(2) 0.002(2)
C7 0.021(2) 0.013(2) 0.016(2) 0.0035(18) 0.0041(18) 0.000(2)
C5 0.017(2) 0.015(2) 0.020(2) 0.0011(19) -0.0011(18) -0.002(2)
C18 0.015(2) 0.017(2) 0.014(2) 0.0020(18) 0.0010(17) -0.0013(19)
C19 0.024(3) 0.014(2) 0.015(2) 0.0039(18) 0.0009(18) 0.001(2)
C6 0.017(2) 0.015(2) 0.018(2) 0.0025(18) 0.0006(18) 0.0004(19)
C8 0.023(3) 0.024(3) 0.022(3) -0.003(2) 0.000(2) 0.003(2)
C11 0.033(3) 0.018(3) 0.027(3) -0.004(2) 0.009(2) 0.004(2)
C13 0.027(3) 0.015(2) 0.029(3) 0.005(2) 0.002(2) 0.003(2)
C14 0.031(3) 0.016(3) 0.032(3) 0.010(2) 0.000(2) 0.000(2)
C15 0.026(3) 0.023(3) 0.024(3) 0.012(2) 0.001(2) -0.005(2)
C10 0.038(3) 0.022(3) 0.021(3) -0.005(2) 0.002(2) -0.002(2)
C4 0.016(2) 0.024(3) 0.022(3) 0.001(2) 0.0021(19) -0.003(2)
C16 0.019(2) 0.021(3) 0.023(3) 0.003(2) 0.004(2) -0.002(2)
C2 0.043(3) 0.016(3) 0.030(3) 0.007(2) 0.006(3) 0.000(2)
C9 0.024(3) 0.024(3) 0.030(3) -0.002(2) -0.004(2) -0.007(2)
C24 0.031(3) 0.033(3) 0.018(3) 0.003(2) 0.002(2) 0.013(3)
C21 0.051(4) 0.029(3) 0.029(3) 0.003(2) 0.000(3) -0.019(3)
C1 0.042(3) 0.018(3) 0.024(3) 0.003(2) 0.005(2) 0.005(2)
C20 0.028(3) 0.025(3) 0.019(3) -0.001(2) 0.001(2) -0.007(2)
C3 0.035(3) 0.022(3) 0.021(3) 0.007(2) 0.000(2) -0.005(2)
C23 0.066(5) 0.032(3) 0.022(3) 0.001(2) 0.004(3) 0.029(3)
C28 0.051(4) 0.023(3) 0.039(4) -0.012(3) -0.008(3) -0.002(3)
C22 0.093(6) 0.017(3) 0.017(3) -0.003(2) 0.004(3) 0.002(3)
C27 0.049(4) 0.039(4) 0.051(4) -0.010(3) -0.004(3) -0.005(3)
C25 0.056(5) 0.054(5) 0.049(4) 0.002(4) -0.017(3) -0.026(4)
C26 0.036(4) 0.028(4) 0.101(7) 0.006(4) -0.017(4) -0.018(3)

loop_
_atom_type_symbol
_atom_type_description
_atom_type_scat_dispersion_real
_atom_type_scat_dispersion_imag
_atom_type_scat_source
C C 0.0033 0.0016 'International Tables Vol C Tables 4.2.6.8 and 6.1.1.4'
H H 0.0000 0.0000 'International Tables Vol C Tables 4.2.6.8 and 6.1.1.4'
N N 0.0061 0.0033 'International Tables Vol C Tables 4.2.6.8 and 6.1.1.4'
O O 0.0106 0.0060 'International Tables Vol C Tables 4.2.6.8 and 6.1.1.4'
In In -0.7276 1.3100 'International Tables Vol C Tables 4.2.6.8 and 6.1.1.4'
Br Br -0.2901 2.4595 'International Tables Vol C Tables 4.2.6.8 and 6.1.1.4'

loop_
_geom_angle_atom_site_label_1
_geom_angle_atom_site_label_2
_geom_angle_atom_site_label_3
_geom_angle
_geom_angle_site_symmetry_1
_geom_angle_site_symmetry_3
_geom_angle_publ_flag
O1 In2 O2 73.33(12) . . ?
O1 In2 N2 145.22(14) . . ?
O2 In2 N2 73.86(13) . . ?
O1 In2 O4 81.90(13) . . ?
O2 In2 O4 82.05(13) . . ?
N2 In2 O4 82.49(14) . . ?
O1 In2 Br3 110.78(9) . . ?
O2 In2 Br3 171.99(9) . . ?
N2 In2 Br3 100.53(11) . . ?
O4 In2 Br3 91.63(9) . . ?
O1 In2 Br4 94.54(9) . . ?
O2 In2 Br4 91.89(9) . . ?
N2 In2 Br4 97.75(11) . . ?
O4 In2 Br4 173.63(9) . . ?
Br3 In2 Br4 94.58(2) . . ?
O2 In1 O1 72.87(12) . . ?
O2 In1 N1 144.40(14) . . ?
O1 In1 N1 73.33(13) . . ?
O2 In1 O3 81.37(13) . . ?
O1 In1 O3 84.07(13) . . ?
N1 In1 O3 84.36(15) . . ?
O2 In1 Br1 113.28(9) . . ?
O1 In1 Br1 167.48(9) . . ?
N1 In1 Br1 98.00(11) . . ?
O3 In1 Br1 86.12(10) . . ?
O2 In1 Br2 91.41(9) . . ?
O1 In1 Br2 92.34(9) . . ?
N1 In1 Br2 100.83(11) . . ?
O3 In1 Br2 172.61(10) . . ?
Br1 In1 Br2 98.26(2) . . ?
C18 O2 In1 128.4(3) . . ?
C18 O2 In2 120.5(3) . . ?
In1 O2 In2 107.29(13) . . ?
C6 O1 In2 130.1(3) . . ?
C6 O1 In1 121.2(3) . . ?
In2 O1 In1 106.45(13) . . ?
C28 O4 In2 126.7(4) . . ?
C28 O4 H4E 116(5) . . ?
In2 O4 H4E 104(5) . . ?
C26 O3 In1 132.2(4) . . ?
C26 O3 H3E 108(5) . . ?
In1 O3 H3E 118(5) . . ?
C17 N2 C13 119.2(4) . . ?
C17 N2 In2 116.6(3) . . ?
C13 N2 In2 124.1(3) . . ?
C5 N1 C1 119.6(4) . . ?
C5 N1 In1 117.0(3) . . ?
C1 N1 In1 123.1(4) . . ?
N2 C17 C16 121.1(4) . . ?
N2 C17 C18 117.5(4) . . ?
C16 C17 C18 121.4(4) . . ?
C7 C12 C11 120.5(5) . . ?
C7 C12 H12 119.7 . . ?
C11 C12 H12 119.7 . . ?
C8 C7 C12 119.1(5) . . ?
C8 C7 C6 120.1(4) . . ?
C12 C7 C6 120.8(5) . . ?
N1 C5 C4 121.0(5) . . ?
N1 C5 C6 118.2(4) . . ?
C4 C5 C6 120.8(4) . . ?
O2 C18 C19 110.2(4) . . ?
O2 C18 C17 110.2(4) . . ?
C19 C18 C17 111.7(4) . . ?
O2 C18 H18 108.2 . . ?
C19 C18 H18 108.2 . . ?
C17 C18 H18 108.2 . . ?
C20 C19 C24 119.5(5) . . ?
C20 C19 C18 120.0(5) . . ?
C24 C19 C18 120.4(5) . . ?
O1 C6 C7 111.3(4) . . ?
O1 C6 C5 110.1(4) . . ?
C7 C6 C5 109.9(4) . . ?
O1 C6 H6 108.5 . . ?
C7 C6 H6 108.5 . . ?
C5 C6 H6 108.5 . . ?
C9 C8 C7 120.8(5) . . ?
C9 C8 H8 119.6 . . ?
C7 C8 H8 119.6 . . ?
C10 C11 C12 120.1(5) . . ?
C10 C11 H11 120.0 . . ?
C12 C11 H11 120.0 . . ?
N2 C13 C14 122.3(5) . . ?
N2 C13 H13 118.8 . . ?
C14 C13 H13 118.8 . . ?
C13 C14 C15 118.4(5) . . ?
C13 C14 H14 120.8 . . ?
C15 C14 H14 120.8 . . ?
C14 C15 C16 119.7(5) . . ?
C14 C15 H15 120.2 . . ?
C16 C15 H15 120.2 . . ?
C11 C10 C9 119.8(5) . . ?
C11 C10 H10 120.1 . . ?
C9 C10 H10 120.1 . . ?
C3 C4 C5 119.4(5) . . ?
C3 C4 H4 120.3 . . ?
C5 C4 H4 120.3 . . ?
C17 C16 C15 119.3(5) . . ?
C17 C16 H16 120.4 . . ?
C15 C16 H16 120.4 . . ?
C1 C2 C3 118.5(5) . . ?
C1 C2 H2 120.8 . . ?
C3 C2 H2 120.8 . . ?
C8 C9 C10 119.7(5) . . ?
C8 C9 H9 120.1 . . ?
C10 C9 H9 120.1 . . ?
C23 C24 C19 120.3(6) . . ?
C23 C24 H24 119.8 . . ?
C19 C24 H24 119.8 . . ?
C20 C21 C22 120.8(6) . . ?
C20 C21 H21 119.6 . . ?
C22 C21 H21 119.6 . . ?
N1 C1 C2 122.1(5) . . ?
N1 C1 H1 119.0 . . ?
C2 C1 H1 119.0 . . ?
C19 C20 C21 119.6(6) . . ?
C19 C20 H20 120.2 . . ?
C21 C20 H20 120.2 . . ?
C4 C3 C2 119.4(5) . . ?
C4 C3 H3 120.3 . . ?
C2 C3 H3 120.3 . . ?
C22 C23 C24 120.4(6) . . ?
C22 C23 H23 119.8 . . ?
C24 C23 H23 119.8 . . ?
O4 C28 C27 112.8(6) . . ?
O4 C28 H28A 109.0 . . ?
C27 C28 H28A 109.0 . . ?
O4 C28 H28B 109.0 . . ?
C27 C28 H28B 109.0 . . ?
H28A C28 H28B 107.8 . . ?
C23 C22 C21 119.4(6) . . ?
C23 C22 H22 120.3 . . ?
C21 C22 H22 120.3 . . ?
C28 C27 H27A 109.5 . . ?
C28 C27 H27B 109.5 . . ?
H27A C27 H27B 109.5 . . ?
C28 C27 H27C 109.5 . . ?
H27A C27 H27C 109.5 . . ?
H27B C27 H27C 109.5 . . ?
C26 C25 H25A 109.5 . . ?
C26 C25 H25B 109.5 . . ?
H25A C25 H25B 109.5 . . ?
C26 C25 H25C 109.5 . . ?
H25A C25 H25C 109.5 . . ?
H25B C25 H25C 109.5 . . ?
O3 C26 C25 114.1(6) . . ?
O3 C26 H26A 108.7 . . ?
C25 C26 H26A 108.7 . . ?
O3 C26 H26B 108.7 . . ?
C25 C26 H26B 108.7 . . ?
H26A C26 H26B 107.6 . . ?

loop_
_geom_bond_atom_site_label_1
_geom_bond_atom_site_label_2
_geom_bond_distance
_geom_bond_site_symmetry_2
_geom_bond_publ_flag
In2 O1 2.135(3) . ?
In2 O2 2.161(3) . ?
In2 N2 2.235(4) . ?
In2 O4 2.291(4) . ?
In2 Br3 2.5319(6) . ?
In2 Br4 2.6220(6) . ?
In1 O2 2.134(3) . ?
In1 O1 2.184(3) . ?
In1 N1 2.248(4) . ?
In1 O3 2.281(4) . ?
In1 Br1 2.5372(6) . ?
In1 Br2 2.6138(6) . ?
O2 C18 1.406(5) . ?
O1 C6 1.406(6) . ?
O4 C28 1.433(7) . ?
O4 H4E 0.898(10) . ?
O3 C26 1.395(7) . ?
O3 H3E 0.899(10) . ?
N2 C17 1.346(6) . ?
N2 C13 1.351(6) . ?
N1 C5 1.338(6) . ?
N1 C1 1.349(7) . ?
C17 C16 1.381(7) . ?
C17 C18 1.527(6) . ?
C12 C7 1.388(7) . ?
C12 C11 1.393(8) . ?
C12 H12 0.9500 . ?
C7 C8 1.385(7) . ?
C7 C6 1.524(7) . ?
C5 C4 1.395(7) . ?
C5 C6 1.526(7) . ?
C18 C19 1.519(7) . ?
C18 H18 1.0000 . ?
C19 C20 1.383(7) . ?
C19 C24 1.389(7) . ?
C6 H6 1.0000 . ?
C8 C9 1.383(7) . ?
C8 H8 0.9500 . ?
C11 C10 1.376(8) . ?
C11 H11 0.9500 . ?
C13 C14 1.376(7) . ?
C13 H13 0.9500 . ?
C14 C15 1.377(8) . ?
C14 H14 0.9500 . ?
C15 C16 1.385(7) . ?
C15 H15 0.9500 . ?
C10 C9 1.401(8) . ?
C10 H10 0.9500 . ?
C4 C3 1.380(7) . ?
C4 H4 0.9500 . ?
C16 H16 0.9500 . ?
C2 C1 1.383(8) . ?
C2 C3 1.388(8) . ?
C2 H2 0.9500 . ?
C9 H9 0.9500 . ?
C24 C23 1.387(9) . ?
C24 H24 0.9500 . ?
C21 C20 1.386(8) . ?
C21 C22 1.389(10) . ?
C21 H21 0.9500 . ?
C1 H1 0.9500 . ?
C20 H20 0.9500 . ?
C3 H3 0.9500 . ?
C23 C22 1.369(11) . ?
C23 H23 0.9500 . ?
C28 C27 1.459(9) . ?
C28 H28A 0.9900 . ?
C28 H28B 0.9900 . ?
C22 H22 0.9500 . ?
C27 H27A 0.9800 . ?
C27 H27B 0.9800 . ?
C27 H27C 0.9800 . ?
C25 C26 1.483(10) . ?
C25 H25A 0.9800 . ?
C25 H25B 0.9800 . ?
C25 H25C 0.9800 . ?
C26 H26A 0.9900 . ?
C26 H26B 0.9900 . ?
